data_5000204
loop_
_publ_author_name
'Strieter, F. J.'
'Templeton, D. H.'
'Scheuerman, R. F.'
'Sass, R. L.'

_publ_section_title
;
 The crystal structure of propionic acid
;
_journal_issue 12
_journal_name_full 'Acta Crystallographica'
_journal_page_first 1233
_journal_page_last 1239
_journal_paper_doi 10.1107/S0365110X62003278
_journal_volume 15
_journal_year 1962
_chemical_formula_sum 'C3 H6 O2'
_space_group_IT_number 14
_symmetry_cell_setting monoclinic
_symmetry_space_group_name_Hall '-P 2ybc'
_symmetry_space_group_name_H-M 'P 1 21/c 1'
_cell_angle_alpha 90
_cell_angle_beta 91.25
_cell_angle_gamma 90
_cell_formula_units_Z 4
_cell_length_a 4.04
_cell_length_b 9.06
_cell_length_c 11.0
_cod_original_sg_symbol_H-M 'P 21/c'
_cod_database_code 5000204

loop_
_symmetry_equiv_pos_site_id
_symmetry_equiv_pos_as_xyz
1 x,y,z
2 -x,1/2+y,1/2-z
3 -x,-y,-z
4 x,-1/2-y,-1/2+z

loop_
_atom_site_label
_atom_site_type_symbol
_atom_site_fract_x
_atom_site_fract_y
_atom_site_fract_z
C1 C 0.15540 0.39880 -0.35500
C2 C 0.27170 0.31620 -0.24400
C3 C 0.41270 0.41380 -0.14290
H1 H 0.57900 0.48100 -0.17200
H2 H 0.25300 0.48600 -0.12000
H3 H -0.10500 0.37900 -0.51200
H4 H 0.07800 0.25600 -0.21000
H5 H 0.44500 0.24700 -0.27100
H6 H 0.49900 0.35600 -0.06300
O1 O -0.02210 0.31960 -0.43210
O2 O 0.22220 0.52910 -0.37420

loop_
_atom_type_symbol
_atom_type_radius_bond
C 0.68
H 0.20
O 0.68
